data_2009927
loop_
_publ_author_name
'Rom\'an, P.'
'Jos\'e, A. S.'
'Luque, A.'
'Guti\'errez-Zorrilla, J. M.'
'Mart\'inez-Ripoll, M.'

_publ_section_title
;
 Bis(<i>tert</i>-butylammonium) molybdate(VI)
;
_journal_issue 8
_journal_name_full 'Acta Crystallographica Section C'
_journal_page_first 1189
_journal_page_last 1191
_journal_paper_doi 10.1107/S0108270193014519
_journal_volume 50
_journal_year 1994
_chemical_formula_sum 'C8 H24 Mo N2 O4'
_chemical_formula_weight 308.23
_space_group_IT_number 14
_symmetry_cell_setting monoclinic
_symmetry_space_group_name_Hall '-P 2yab'
_symmetry_space_group_name_H-M 'P 1 21/a 1'
_atom_type_scat_source 'IntTabIV Table 2.2'
_cell_angle_alpha 90.
_cell_angle_beta 102.139(5)
_cell_angle_gamma 90.
_cell_formula_units_Z 8
_cell_length_a 18.2670(10)
_cell_length_b 13.7380(10)
_cell_length_c 11.8160(10)
_cell_measurement_reflns_used 25
_cell_measurement_temperature 296(2)
_cell_measurement_theta_max 20
_cell_measurement_theta_min 12
_cell_volume 2898.9(4)
_diffrn_measurement_device 'Philips PW1100'
_diffrn_measurement_method \w-2\q
_diffrn_radiation_type MoK\a
_diffrn_radiation_wavelength 0.71069
_diffrn_reflns_limit_h_max 25
_diffrn_reflns_limit_h_min -25
_diffrn_reflns_limit_k_max 19
_diffrn_reflns_limit_k_min 0
_diffrn_reflns_limit_l_max 16
_diffrn_reflns_limit_l_min 0
_diffrn_reflns_number 8444
_diffrn_reflns_theta_max 30
_diffrn_standards_decay_% none
_diffrn_standards_interval_count 100
_diffrn_standards_number 2
_exptl_absorpt_coefficient_mu 0.88
_exptl_absorpt_correction_T_max 1.24
_exptl_absorpt_correction_T_min 0.75
_exptl_absorpt_correction_type 'refdelf (DIFABS; Walker & Stuart, 1983)'
_exptl_crystal_colour colourless
_exptl_crystal_density_diffrn 1.412
_exptl_crystal_density_meas 1.400(10)
_exptl_crystal_density_method 'flotation in acetone/tetrachloromethane mixture'
_exptl_crystal_description prism
_exptl_crystal_size_max 0.60
_exptl_crystal_size_mid 0.35
_exptl_crystal_size_min 0.15
_refine_diff_density_max 1.10
_refine_diff_density_min -0.92
_refine_ls_extinction_method none
_refine_ls_goodness_of_fit_obs 1.195
_refine_ls_hydrogen_treatment noref
_refine_ls_number_parameters 271
_refine_ls_number_reflns 4742
_refine_ls_R_factor_obs 0.070
_refine_ls_shift/esd_max 0.014
_refine_ls_structure_factor_coef F
_refine_ls_wR_factor_obs 0.084
_reflns_number_observed 4742
_reflns_number_total 8444
_reflns_observed_criterion I>3\s(I)
_cod_data_source_file al1071.cif
_cod_data_source_block al1071_structure_1_of_1
_cod_original_cell_volume 2899.2(2)
_cod_original_sg_symbol_H-M 'P 21/a'
_cod_original_formula_sum 'C8 H24 Mo1 N2 O4'
_cod_database_code 2009927

loop_
_symmetry_equiv_pos_as_xyz
x,y,z
-x,-y,-z
1/2+x,1/2-y,z
-1/2-x,-1/2+y,-z

loop_
_atom_site_aniso_label
_atom_site_aniso_U_11
_atom_site_aniso_U_22
_atom_site_aniso_U_33
_atom_site_aniso_U_12
_atom_site_aniso_U_13
_atom_site_aniso_U_23
Mo(1) .0219(4) .0217(4) .0220(4) -.0028(3) .0038(3) -.0008(3)
Mo(2) .0252(4) .0221(4) .0234(4) -.0021(3) .0066(3) .0000(3)
O(11) .044(3) .035(3) .022(3) .011(3) .003(2) -.005(2)
O(12) .041(3) .024(3) .041(3) -.0002(2) .020(3) -.003(2)
O(13) .047(4) .031(3) .024(3) -.0009(3) .003(3) .003(2)
O(14) .032(4) .071(6) .060(5) .0002(4) .013(3) -.005(4)
O(21) .040(3) .038(3) .021(3) -.016(3) .005(2) .007(2)
O(22) .045(3) .023(3) .037(4) .000(2) .020(3) -.001(2)
O(23) .046(3) .030(3) .022(3) .006(3) .001(2) -.007(2)
O(24) .026(3) .061(5) .071(6) -.004(3) -.004(3) .010(4)

loop_
_atom_site_label
_atom_site_fract_x
_atom_site_fract_y
_atom_site_fract_z
_atom_site_U_iso_or_equiv
Mo(1) .20960(4) .12642(4) -.01196(6) .0220(2)
Mo(2) .28638(4) .36931(5) .51346(6) .0234(2)
O(11) .2390(4) .0725(5) -.1317(5) .034(2)
O(12) .2472(4) .2455(4) .0128(6) .033(2)
O(13) .2394(4) .0543(4) .1133(5) .034(2)
O(14) .1124(4) .1340(6) -.0427(8) .054(3)
O(21) .2536(4) .3174(5) .6309(5) .033(2)
O(22) .2583(4) .4930(4) .4961(5) .034(2)
O(23) .2510(4) .3039(4) .3835(5) .034(2)
O(24) .3857(4) .3615(6) .5428(8) .055(3)
N(11) .2915(4) .1129(5) .3435(6) .024(2)
C(12) .3756(5) .1045(8) .3626(9) .035(3)
C(13) .3932(7) .0022(9) .3233(9) .055(4)
C(14) .4023(7) .1834(9) .2911(9) .057(4)
C(15) .4090(7) .1174(9) .4904(9) .059(4)
N(21) .7084(4) .1153(6) .1637(7) .030(2)
C(22) .6233(6) .1034(8) .1381(9) .039(3)
C(23) .5990(7) .0799(9) .0109(9) .063(5)
C(24) .5893(6) .1997(9) .1638(9) .051(4)
C(25) .6047(7) .0231(9) .2139(9) .058(4)
N(31) .8100(4) .1369(5) .8654(6) .025(2)
C(32) .8959(5) .1425(7) .8993(9) .034(3)
C(33) .9174(7) .2414(9) .8621(9) .058(4)
C(34) .9275(6) .0607(9) .8364(9) .049(4)
C(35) .9171(6) .1285(8) 1.0294(9) .047(3)
N(41) .1885(4) .1333(5) .6407(7) .026(2)
C(42) .1029(4) .1389(7) .6063(8) .029(3)
C(43) .0809(7) .1531(9) .4759(9) .058(4)
C(44) .0777(6) .2232(8) .6717(9) .048(4)
C(45) .0710(5) .0442(8) .6415(9) .039(3)
H(111) .271 .063 .391 ?
H(112) .268 .103 .260 ?
H(113) .280 .179 .370 ?
H(131) .369 -.009 .239 ?
H(132) .373 -.050 .370 ?
H(133) .448 -.005 .335 ?
H(141) .387 .250 .313 ?
H(142) .378 .174 .205 ?
H(143) .457 .179 .300 ?
H(151) .388 .066 .540 ?
H(152) .394 .183 .521 ?
H(153) .464 .113 .507 ?
H(211) .722 .170 .115 ?
H(212) .733 .054 .146 ?
H(213) .723 .132 .248 ?
H(231) .624 .016 -.009 ?
H(232) .614 .132 -.040 ?
H(233) .544 .070 -.008 ?
H(241) .604 .255 .116 ?
H(242) .609 .220 .249 ?
H(243) .535 .194 .150 ?
H(251) .625 .040 .300 ?
H(252) .630 -.040 .199 ?
H(253) .550 .014 .201 ?
H(311) .793 .144 .780 ?
H(312) .786 .188 .906 ?
H(313) .796 .070 .890 ?
H(331) .893 .295 .902 ?
H(332) .899 .251 .776 ?
H(333) .972 .248 .884 ?
H(341) .910 .069 .749 ?
H(342) .909 -.005 .857 ?
H(343) .983 .064 .857 ?
H(351) .899 .062 1.051 ?
H(352) .893 .180 1.071 ?
H(353) .972 .132 1.053 ?
H(411) .211 .195 .619 ?
H(412) .208 .078 .600 ?
H(413) .203 .123 .727 ?
H(431) .101 .098 .432 ?
H(432) .104 .216 .451 ?
H(433) .026 .157 .451 ?
H(441) .101 .286 .652 ?
H(442) .095 .213 .759 ?
H(443) .023 .227 .652 ?
H(451) .087 .033 .727 ?
H(452) .089 -.013 .600 ?
H(453) .015 .046 .620 ?

loop_
_geom_angle_atom_site_label_1
_geom_angle_atom_site_label_2
_geom_angle_atom_site_label_3
_geom_angle
_geom_angle_publ_flag
O(13) Mo(1) O(14) 109.2(4) yes
O(12) Mo(1) O(14) 108.8(4) yes
O(12) Mo(1) O(13) 109.8(3) yes
O(11) Mo(1) O(14) 109.0(4) yes
O(11) Mo(1) O(13) 110.0(3) yes
O(11) Mo(1) O(12) 110.2(3) yes
O(23) Mo(2) O(24) 108.0(4) yes
O(22) Mo(2) O(24) 109.8(4) yes
O(22) Mo(2) O(23) 109.9(3) yes
O(21) Mo(2) O(24) 108.8(4) yes
O(21) Mo(2) O(23) 110.6(3) yes
O(21) Mo(2) O(22) 109.8(3) yes
N(11) C(12) C(15) 108.9(8) no
N(11) C(12) C(14) 107.3(8) no
N(11) C(12) C(13) 107.3(8) no
C(14) C(12) C(15) 111.3(9) no
C(13) C(12) C(15) 110.0(9) no
C(13) C(12) C(14) 111.9(9) no
N(21) C(22) C(25) 107.9(9) no
N(21) C(22) C(24) 107.9(9) no
N(21) C(22) C(23) 107.1(8) no
C(24) C(22) C(25) 111.5(9) no
C(23) C(22) C(25) 112.4(9) no
C(23) C(22) C(24) 109.8(9) no
N(31) C(32) C(35) 106.6(7) no
N(31) C(32) C(34) 107.8(8) no
N(31) C(32) C(33) 106.5(8) no
C(34) C(32) C(35) 111.0(9) no
C(33) C(32) C(35) 112.6(9) no
C(33) C(32) C(34) 112.0(9) no
N(41) C(42) C(45) 108.2(7) no
N(41) C(42) C(44) 107.8(7) no
N(41) C(42) C(43) 108.2(8) no
C(44) C(42) C(45) 109.8(8) no
C(43) C(42) C(45) 110.6(9) no
C(43) C(42) C(44) 112.1(9) no

loop_
_geom_bond_atom_site_label_1
_geom_bond_atom_site_label_2
_geom_bond_distance
_geom_bond_publ_flag
Mo(1) O(11) 1.777(7) yes
Mo(1) O(12) 1.774(6) yes
Mo(1) O(13) 1.769(6) yes
Mo(1) O(14) 1.739(7) yes
Mo(2) O(21) 1.773(7) yes
Mo(2) O(22) 1.775(9) yes
Mo(2) O(23) 1.779(6) yes
Mo(2) O(24) 1.777(7) yes
N(11) C(12) 1.510(10) no
N(11) H(111) 1.00 no
N(11) H(112) 0.99 no
N(11) H(113) 0.99 no
C(12) C(13) 1.540(10) no
C(12) C(14) 1.520(10) no
C(12) C(15) 1.520(10) no
C(13) H(131) 1.01 no
C(13) H(132) 1.01 no
C(13) H(133) 0.98 no
C(14) H(141) 1.00 no
C(14) H(142) 1.03 no
C(14) H(143) 0.98 no
C(15) H(151) 1.03 no
C(15) H(152) 1.03 no
C(15) H(153) 0.98 no
N(31) C(32) 1.540(10) no
N(31) H(311) 1.00 no
N(31) H(312) 0.99 no
N(31) H(313) 1.00 no
C(32) C(33) 1.51(2) no
C(32) C(34) 1.530(10) no
C(32) C(35) 1.520(10) no
C(33) H(331) 1.03 no
C(33) H(332) 1.01 no
C(33) H(333) 0.98 no
C(34) H(341) 1.02 no
C(34) H(342) 1.00 no
C(34) H(343) 0.98 no
C(35) H(351) 1.01 no
C(35) H(352) 1.00 no
C(35) H(353) 0.98 no
N(21) C(22) 1.530(10) no
N(21) H(211) 1.00 no
N(21) H(212) 0.99 no
N(21) H(213) 0.99 no
C(22) C(23) 1.510(10) no
C(22) C(24) 1.520(10) no
C(22) C(25) 1.500(10) no
C(23) H(231) 1.04 no
C(23) H(232) 1.01 no
C(23) H(233) 0.98 no
C(24) H(241) 1.01 no
C(24) H(242) 1.03 no
C(24) H(243) 0.97 no
C(25) H(251) 1.03 no
C(25) H(252) 1.01 no
C(25) H(253) 0.98 no
N(41) C(42) 1.530(10) no
N(41) H(411) 1.00 no
N(41) H(412) 1.00 no
N(41) H(413) 1.00 no
C(42) C(43) 1.520(10) no
C(42) C(44) 1.520(10) no
C(42) C(45) 1.520(10) no
C(43) H(431) 1.02 no
C(43) H(432) 1.03 no
C(43) H(433) 0.98 no
C(44) H(441) 1.01 no
C(44) H(442) 1.02 no
C(44) H(443) 0.98 no
C(45) H(451) 1.00 no
C(45) H(452) 1.01 no
C(45) H(453) 0.99 no

loop_
_geom_contact_atom_site_label_1
_geom_contact_atom_site_label_2
_geom_contact_distance
_geom_contact_site_symmetry_2
_geom_contact_publ_flag
N(11) O(22) 2.800(10) 4_656 yes
N(11) O(13) 2.810(10) . yes
N(11) O(23) 2.790(10) . yes
N(21) O(12) 2.810(10) 3 yes
N(21) O(11) 2.810(10) 2_655 yes
N(21) O(23) 2.780(10) 3 yes
N(31) O(21) 2.820(10) 3 yes
N(31) O(12) 2.790(10) 3_556 yes
N(31) O(13) 2.810(10) 2_656 yes
N(41) O(21) 2.810(10) . yes
N(41) O(22) 2.820(10) 4_656 yes
N(41) O(11) 2.780(10) 1_556 yes
C(13) O(13) 3.410(10) . yes
C(15) O(24) 3.45(2) . yes
C(24) O(14) 3.43(2) 3 yes
